data_7707544
loop_
_publ_author_name
'Gao, Xiang-Jing'
'Zheng, He-Gen'

_publ_section_title
;
 The difference in the CO<sub>2</sub> adsorption capacities of different
 functionalized pillar-layered metal-organic frameworks (MOFs).
;
_journal_issue 26
_journal_name_full 'Dalton transactions (Cambridge, England : 2003)'
_journal_page_first 9310
_journal_page_last 9316
_journal_paper_doi 10.1039/d1dt00498k
_journal_volume 50
_journal_year 2021
_chemical_formula_moiety 'C72 H44 Co2 F2 N4 O9'
_chemical_formula_sum 'C72 H44 Co2 F2 N4 O9'
_chemical_formula_weight 1264.97
_space_group_crystal_system triclinic
_space_group_IT_number 2
_space_group_name_Hall '-P 1'
_space_group_name_H-M_alt 'P -1'
_atom_sites_solution_hydrogens geom
_audit_creation_method SHELXL-2014/7
_audit_update_record
;
2021-02-05 deposited with the CCDC.	2021-05-31 downloaded from the CCDC.
;
_cell_angle_alpha 78.553(3)
_cell_angle_beta 85.240(3)
_cell_angle_gamma 83.272(3)
_cell_formula_units_Z 2
_cell_length_a 15.6982(12)
_cell_length_b 16.1863(12)
_cell_length_c 17.4056(13)
_cell_measurement_reflns_used 9833
_cell_measurement_temperature 190(2)
_cell_measurement_theta_max 3.2435
_cell_measurement_theta_min 55.796
_cell_volume 4296.8(6)
_computing_structure_refinement 'SHELXL-2014/7 (Sheldrick, 2014)'
_computing_structure_solution 'SHELXT 2014/4 (Sheldrick, 2014)'
_diffrn_ambient_temperature 190(2)
_diffrn_measured_fraction_theta_full 0.997
_diffrn_measured_fraction_theta_max 0.994
_diffrn_measurement_device_type 'Bruker APEX-II CCD'
_diffrn_measurement_method '\f and \w scans'
_diffrn_radiation_type GaK\a
_diffrn_radiation_wavelength 1.34139
_diffrn_reflns_av_R_equivalents 0.0652
_diffrn_reflns_av_unetI/netI 0.0547
_diffrn_reflns_Laue_measured_fraction_full 0.997
_diffrn_reflns_Laue_measured_fraction_max 0.994
_diffrn_reflns_limit_h_max 19
_diffrn_reflns_limit_h_min -19
_diffrn_reflns_limit_k_max 20
_diffrn_reflns_limit_k_min -20
_diffrn_reflns_limit_l_max 21
_diffrn_reflns_limit_l_min -21
_diffrn_reflns_number 80637
_diffrn_reflns_point_group_measured_fraction_full 0.997
_diffrn_reflns_point_group_measured_fraction_max 0.994
_diffrn_reflns_theta_full 53.594
_diffrn_reflns_theta_max 56.230
_diffrn_reflns_theta_min 2.436
_exptl_absorpt_coefficient_mu 2.382
_exptl_absorpt_correction_T_max 0.788
_exptl_absorpt_correction_T_min 0.593
_exptl_absorpt_correction_type multi-scan
_exptl_absorpt_process_details
;
SADABS-2016/2 (Bruker,2016/2) was used for absorption correction.
wR2(int) was 0.1075 before and 0.0698 after correction.
The Ratio of minimum to maximum transmission is 0.6695.
The \l/2 correction factor is Not present.
;
_exptl_crystal_colour red
_exptl_crystal_density_diffrn 0.978
_exptl_crystal_description blocky
_exptl_crystal_F_000 1296
_exptl_crystal_size_max 0.25
_exptl_crystal_size_mid 0.2
_exptl_crystal_size_min 0.1
_refine_diff_density_max 1.205
_refine_diff_density_min -0.434
_refine_diff_density_rms 0.078
_refine_ls_extinction_method none
_refine_ls_goodness_of_fit_ref 1.023
_refine_ls_hydrogen_treatment constr
_refine_ls_matrix_type full
_refine_ls_number_parameters 1153
_refine_ls_number_reflns 17038
_refine_ls_number_restraints 12
_refine_ls_restrained_S_all 1.026
_refine_ls_R_factor_all 0.0917
_refine_ls_R_factor_gt 0.0755
_refine_ls_shift/su_max 0.001
_refine_ls_shift/su_mean 0.000
_refine_ls_structure_factor_coef Fsqd
_refine_ls_weighting_details 'w=1/[\s^2^(Fo^2^)+(0.1351P)^2^+5.6068P] where P=(Fo^2^+2Fc^2^)/3'
_refine_ls_weighting_scheme calc
_refine_ls_wR_factor_gt 0.2349
_refine_ls_wR_factor_ref 0.2486
_reflns_Friedel_coverage 0.000
_reflns_number_gt 13017
_reflns_number_total 17038
_reflns_threshold_expression 'I > 2\s(I)'
_cod_data_source_file d1dt00498k2.cif
_cod_data_source_block 2
_cod_depositor_comments 'Adding full bibliography for 7707542--7707549.cif.'
_cod_database_code 7707544
_shelx_shelxl_version_number 2014/7
_shelx_space_group_comment
;
The symmetry employed for this shelxl refinement is uniquely defined
by the following loop, which should always be used as a source of
symmetry information in preference to the above space-group names.
They are only intended as comments.
;
_shelx_estimated_absorpt_t_min 0.510
_shelx_estimated_absorpt_t_max 0.618

loop_
_space_group_symop_operation_xyz
'x, y, z'
'-x, -y, -z'

loop_
_atom_site_label
_atom_site_type_symbol
_atom_site_fract_x
_atom_site_fract_y
_atom_site_fract_z
_atom_site_U_iso_or_equiv
_atom_site_adp_type
_atom_site_occupancy
_atom_site_site_symmetry_order
_atom_site_calc_flag
_atom_site_refinement_flags_posn
_atom_site_refinement_flags_adp
_atom_site_refinement_flags_occupancy
_atom_site_disorder_assembly
_atom_site_disorder_group
Co1 Co 0.62957(3) -0.16385(3) 1.06914(3) 0.03619(16) Uani 1 1 d . . . . .
Co2 Co 0.61635(3) 0.66286(3) -0.07149(3) 0.03739(16) Uani 1 1 d . . . . .
F1 F 1.2042(4) -0.2223(5) 1.2087(3) 0.101(2) Uani 0.5 1 d . . P A 4
F1A F 1.0544(5) -0.1107(6) 0.9295(5) 0.081(2) Uani 0.35 1 d . . P B 3
F1B F 1.2178(12) -0.1183(13) 0.9252(10) 0.073(5) Uani 0.15 1 d . . P C 5
F2 F 0.2041(3) 0.7240(4) -0.2102(3) 0.0787(18) Uani 0.5 1 d . . P D 4
F2A F 0.0264(5) 0.6060(7) 0.0688(5) 0.087(3) Uani 0.35 1 d . . P E 3
F2B F 0.1827(14) 0.6262(19) 0.0760(12) 0.101(8) Uani 0.15 1 d . . P F 5
O1 O 0.64660(18) 0.70795(17) 0.08727(15) 0.0485(6) Uani 1 1 d . . . . .
O2 O 0.61284(16) 0.59827(15) 0.04149(13) 0.0417(6) Uani 1 1 d . . . . .
O3 O 0.61886(19) -0.04647(17) 0.11465(14) 0.0506(7) Uani 1 1 d . . . . .
O4 O 0.62240(19) -0.16856(16) 0.19561(14) 0.0485(6) Uani 1 1 d . . . . .
O5 O 0.60287(18) -0.20933(16) 0.90983(14) 0.0465(6) Uani 1 1 d . . . . .
O6 O 0.63394(16) -0.09865(16) 0.95611(13) 0.0413(6) Uani 1 1 d . . . . .
O7 O 0.62322(19) 0.54461(17) 0.88385(14) 0.0507(7) Uani 1 1 d . . . . .
O8 O 0.6269(2) 0.66597(18) 0.80267(16) 0.0556(7) Uani 1 1 d . . . . .
O9 O 0.4396(4) 0.2640(2) 0.5063(3) 0.0410(12) Uani 0.5 1 d . . P G 1
O9' O 0.8072(4) 0.2356(3) 0.4888(3) 0.0460(12) Uani 0.5 1 d . . P G 2
N1 N 0.76721(19) -0.1669(2) 1.06399(18) 0.0421(7) Uani 1 1 d . . . . .
N2 N 1.4937(2) -0.16413(19) 1.07064(17) 0.0412(7) Uani 1 1 d . . . . .
N3 N 0.47856(19) 0.66986(18) -0.06810(17) 0.0388(6) Uani 1 1 d . . . . .
N4 N -0.2460(2) 0.6598(2) -0.07226(19) 0.0490(8) Uani 1 1 d . . . . .
C1 C 0.8085(2) -0.1052(2) 1.0192(2) 0.0476(9) Uani 1 1 d . . . . .
H1 H 0.7758 -0.0605 0.9870 0.057 Uiso 1 1 calc R U . . .
C2 C 0.8967(3) -0.1031(3) 1.0171(3) 0.0516(10) Uani 1 1 d . . . . .
H2 H 0.9231 -0.0585 0.9832 0.062 Uiso 1 1 calc R U . . .
C3 C 0.9455(2) -0.1657(3) 1.0641(2) 0.0486(9) Uani 1 1 d . . . . .
C4 C 0.9039(3) -0.2314(3) 1.1104(3) 0.0628(12) Uani 1 1 d . . . . .
H4 H 0.9355 -0.2773 1.1423 0.075 Uiso 1 1 calc R U . . .
C5 C 0.8144(3) -0.2284(3) 1.1090(3) 0.0551(10) Uani 1 1 d . . . . .
H5 H 0.7861 -0.2725 1.1417 0.066 Uiso 1 1 calc R U . . .
C6 C 1.0405(3) -0.1672(2) 1.0655(2) 0.0485(9) Uani 1 1 d . . . . .
C7 C 1.0907(2) -0.1394(2) 0.9986(2) 0.0470(9) Uani 1 1 d . . . . .
H7 H 1.0642 -0.1195 0.9503 0.056 Uiso 0.65 1 calc R U P B 4
C8 C 1.1778(3) -0.1398(2) 1.0001(2) 0.0474(9) Uani 1 1 d . . . . .
H8 H 1.2098 -0.1192 0.9528 0.057 Uiso 0.85 1 calc R U P C 6
C9 C 1.2212(2) -0.1694(3) 1.0685(2) 0.0482(9) Uani 1 1 d . . . . .
C10 C 1.1692(3) -0.1970(3) 1.1361(3) 0.0647(13) Uani 1 1 d . . . . .
H10 H 1.1955 -0.2167 1.1845 0.078 Uiso 0.5 1 calc R U P A 5
C11 C 1.0821(3) -0.1966(3) 1.1349(3) 0.0664(13) Uani 1 1 d . . . . .
H11 H 1.0496 -0.2167 1.1820 0.080 Uiso 1 1 calc R U . . .
C12 C 1.3155(2) -0.1685(3) 1.0700(2) 0.0465(9) Uani 1 1 d . . . . .
C13 C 1.3591(2) -0.1097(2) 1.0167(2) 0.0399(8) Uani 1 1 d . . . . .
H13 H 1.3286 -0.0694 0.9786 0.048 Uiso 1 1 calc R U . . .
C14 C 1.4465(2) -0.1098(2) 1.0192(2) 0.0390(7) Uani 1 1 d . . . . .
H14 H 1.4747 -0.0688 0.9821 0.047 Uiso 1 1 calc R U . . .
C15 C 1.4521(3) -0.2214(3) 1.1223(2) 0.0537(10) Uani 1 1 d . . . . .
H15 H 1.4846 -0.2616 1.1590 0.064 Uiso 1 1 calc R U . . .
C16 C 1.3643(3) -0.2245(3) 1.1247(3) 0.0557(11) Uani 1 1 d . . . . .
H16 H 1.3374 -0.2647 1.1636 0.067 Uiso 1 1 calc R U . . .
C17 C -0.2055(3) 0.7214(3) -0.1169(3) 0.0661(13) Uani 1 1 d . . . . .
H17 H -0.2383 0.7644 -0.1508 0.079 Uiso 1 1 calc R U . . .
C18 C -0.1184(3) 0.7266(3) -0.1168(3) 0.0637(12) Uani 1 1 d . . . . .
H18 H -0.0930 0.7728 -0.1493 0.076 Uiso 1 1 calc R U . . .
C19 C -0.0681(3) 0.6643(2) -0.0693(3) 0.0498(9) Uani 1 1 d . . . . .
C20 C -0.1112(3) 0.6000(3) -0.0222(3) 0.0545(10) Uani 1 1 d . . . . .
H20 H -0.0801 0.5559 0.0122 0.065 Uiso 1 1 calc R U . . .
C21 C -0.1984(3) 0.6001(3) -0.0254(3) 0.0531(10) Uani 1 1 d . . . . .
H21 H -0.2260 0.5556 0.0074 0.064 Uiso 1 1 calc R U . . .
C22 C 0.0254(2) 0.6654(3) -0.0693(3) 0.0488(9) Uani 1 1 d . . . . .
C23 C 0.0735(3) 0.6975(3) -0.1375(3) 0.0630(12) Uani 1 1 d . . . . .
H23 H 0.0456 0.7184 -0.1849 0.076 Uiso 1 1 calc R U . . .
C24 C 0.1611(3) 0.6993(3) -0.1368(3) 0.0576(11) Uani 1 1 d . . . . .
H24 H 0.1919 0.7210 -0.1845 0.069 Uiso 0.5 1 calc R U P D 5
C25 C 0.2059(2) 0.6710(3) -0.0704(2) 0.0482(9) Uani 1 1 d . . . . .
C26 C 0.1564(3) 0.6399(3) -0.0006(2) 0.0515(9) Uani 1 1 d . . . . .
H26 H 0.1842 0.6200 0.0470 0.062 Uiso 0.85 1 calc R U P F 6
C27 C 0.0693(3) 0.6381(3) -0.0007(3) 0.0504(9) Uani 1 1 d . . . . .
H27 H 0.0380 0.6177 0.0471 0.061 Uiso 0.65 1 calc R U P E 4
C28 C 0.2999(2) 0.6724(2) -0.0698(2) 0.0435(8) Uani 1 1 d . . . . .
C29 C 0.3460(2) 0.7315(2) -0.1206(2) 0.0477(9) Uani 1 1 d . . . . .
H29 H 0.3166 0.7745 -0.1574 0.057 Uiso 1 1 calc R U . . .
C30 C 0.4324(3) 0.7281(2) -0.1180(2) 0.0474(9) Uani 1 1 d . . . . .
H30 H 0.4617 0.7694 -0.1535 0.057 Uiso 1 1 calc R U . . .
C31 C 0.4353(2) 0.6133(2) -0.0178(2) 0.0428(8) Uani 1 1 d . . . . .
H31 H 0.4666 0.5720 0.0190 0.051 Uiso 1 1 calc R U . . .
C33 C 0.6267(3) 0.5825(3) 0.1778(2) 0.0564(11) Uani 1 1 d . . . . .
C34 C 0.6171(7) 0.6162(6) 0.2405(6) 0.043(2) Uani 0.5 1 d . . P G 1
H34 H 0.6211 0.6753 0.2343 0.051 Uiso 0.5 1 calc R U P G 1
C34' C 0.6561(6) 0.6273(7) 0.2395(6) 0.042(2) Uani 0.5 1 d . . P G 2
H34' H 0.6644 0.6858 0.2279 0.050 Uiso 0.5 1 calc R U P G 2
C35 C 0.6012(8) 0.5702(5) 0.3162(4) 0.058(2) Uani 0.5 1 d . . P G 1
H35 H 0.6020 0.5971 0.3599 0.070 Uiso 0.5 1 calc R U P G 1
C35' C 0.6699(6) 0.5779(5) 0.3128(4) 0.0420(16) Uani 0.5 1 d . . P G 2
H35' H 0.6808 0.6050 0.3541 0.050 Uiso 0.5 1 calc R U P G 2
C36 C 0.5839(6) 0.4834(5) 0.3293(4) 0.0474(18) Uani 0.5 1 d . . P G 1
C36' C 0.6684(6) 0.4904(5) 0.3288(4) 0.053(2) Uani 0.5 1 d . . P G 2
C37 C 0.5857(7) 0.4467(5) 0.2628(5) 0.051(2) Uani 0.5 1 d . . P G 1
H37 H 0.5767 0.3886 0.2694 0.061 Uiso 0.5 1 calc R U P G 1
C37' C 0.6475(8) 0.4517(5) 0.2679(5) 0.055(2) Uani 0.5 1 d . . P G 2
H37' H 0.6426 0.3926 0.2777 0.067 Uiso 0.5 1 calc R U P G 2
C38 C 0.5998(9) 0.4913(10) 0.1896(10) 0.046(3) Uani 0.5 1 d . . P G 1
H38 H 0.5934 0.4669 0.1454 0.056 Uiso 0.5 1 calc R U P G 1
C38' C 0.6335(10) 0.5014(11) 0.1917(10) 0.052(4) Uani 0.5 1 d . . P G 2
H38' H 0.6291 0.4731 0.1496 0.062 Uiso 0.5 1 calc R U P G 2
C39 C 0.5628(6) 0.4386(5) 0.4099(4) 0.0490(18) Uani 0.5 1 d . . P G 1
C39' C 0.6906(6) 0.4414(5) 0.4065(4) 0.0474(18) Uani 0.5 1 d . . P G 2
C40 C 0.5870(7) 0.4640(5) 0.4756(4) 0.057(2) Uani 0.5 1 d . . P G 1
H40 H 0.6227 0.5089 0.4681 0.069 Uiso 0.5 1 calc R U P G 1
C40' C 0.6724(5) 0.4730(5) 0.4742(4) 0.0476(18) Uani 0.5 1 d . . P G 2
H40' H 0.6415 0.5275 0.4709 0.057 Uiso 0.5 1 calc R U P G 2
C41 C 0.5615(6) 0.4269(5) 0.5533(4) 0.051(2) Uani 0.5 1 d . . P G 1
C41' C 0.6968(5) 0.4292(5) 0.5474(4) 0.0443(17) Uani 0.5 1 d . . P G 2
C42 C 0.5125(5) 0.3574(5) 0.5629(4) 0.0453(17) Uani 0.5 1 d . . P G 1
H42 H 0.4944 0.3299 0.6140 0.054 Uiso 0.5 1 calc R U P G 1
C42' C 0.7424(6) 0.3471(5) 0.5516(4) 0.0470(18) Uani 0.5 1 d . . P G 2
H42' H 0.7597 0.3148 0.6006 0.056 Uiso 0.5 1 calc R U P G 2
C43 C 0.4912(5) 0.3301(5) 0.4992(4) 0.0469(17) Uani 0.5 1 d . . P G 1
C43' C 0.7605(5) 0.3161(4) 0.4852(4) 0.0450(17) Uani 0.5 1 d . . P G 2
C44 C 0.5141(5) 0.3689(4) 0.4214(4) 0.0441(17) Uani 0.5 1 d . . P G 1
H44 H 0.4972 0.3485 0.3780 0.053 Uiso 0.5 1 calc R U P G 1
C44' C 0.7365(6) 0.3587(5) 0.4117(4) 0.0481(18) Uani 0.5 1 d . . P G 2
H44' H 0.7499 0.3340 0.3665 0.058 Uiso 0.5 1 calc R U P G 2
C45 C 0.5798(6) 0.4623(5) 0.6209(4) 0.052(2) Uani 0.5 1 d . . P G 1
C45' C 0.6812(6) 0.4707(5) 0.6173(4) 0.0478(18) Uani 0.5 1 d . . P G 2
C46 C 0.5972(9) 0.5468(7) 0.6094(6) 0.088(3) Uani 0.5 1 d . U P G 1
H46 H 0.6020 0.5786 0.5574 0.105 Uiso 0.5 1 calc R U P G 1
C46' C 0.6921(6) 0.5547(5) 0.6108(4) 0.0496(18) Uani 0.5 1 d . . P G 2
H46' H 0.7108 0.5862 0.5615 0.059 Uiso 0.5 1 calc R U P G 2
C47 C 0.6076(10) 0.5860(7) 0.6727(6) 0.085(3) Uani 0.5 1 d . U P G 1
H47 H 0.6132 0.6450 0.6641 0.102 Uiso 0.5 1 calc R U P G 1
C47' C 0.6764(6) 0.5948(5) 0.6751(4) 0.0444(17) Uani 0.5 1 d . . P G 2
H47' H 0.6832 0.6534 0.6692 0.053 Uiso 0.5 1 calc R U P G 2
C48 C 0.6098(8) 0.5376(7) 0.7471(6) 0.048(2) Uani 0.5 1 d . . P G 1
C48' C 0.6510(7) 0.5498(7) 0.7472(6) 0.046(2) Uani 0.5 1 d . . P G 2
C49 C 0.5905(8) 0.4558(7) 0.7597(6) 0.059(3) Uani 0.5 1 d . . P G 1
H49 H 0.5847 0.4249 0.8120 0.070 Uiso 0.5 1 calc R U P G 1
C49' C 0.6386(7) 0.4656(7) 0.7557(5) 0.050(2) Uani 0.5 1 d . . P G 2
H49' H 0.6195 0.4350 0.8054 0.060 Uiso 0.5 1 calc R U P G 2
C50 C 0.5789(7) 0.4156(5) 0.6960(5) 0.061(2) Uani 0.5 1 d . . P G 1
H50 H 0.5707 0.3571 0.7054 0.073 Uiso 0.5 1 calc R U P G 1
C50' C 0.6544(7) 0.4241(5) 0.6898(4) 0.054(2) Uani 0.5 1 d . . P G 2
H50' H 0.6467 0.3658 0.6953 0.065 Uiso 0.5 1 calc R U P G 2
C51 C 0.6275(3) 0.5869(3) 0.8152(2) 0.0531(10) Uani 1 1 d . . . . .
C52 C 0.4851(5) 0.1875(5) 0.5131(4) 0.0454(17) Uani 0.5 1 d . . P G 1
C52' C 0.7565(5) 0.1689(4) 0.5013(4) 0.0418(16) Uani 0.5 1 d . . P G 2
C53 C 0.5114(5) 0.1410(4) 0.5859(4) 0.0422(16) Uani 0.5 1 d . . P G 1
H53 H 0.4985 0.1652 0.6315 0.051 Uiso 0.5 1 calc R U P G 1
C53' C 0.7340(6) 0.1294(5) 0.5740(4) 0.0478(18) Uani 0.5 1 d . . P G 2
H53' H 0.7502 0.1498 0.6177 0.057 Uiso 0.5 1 calc R U P G 2
C54 C 0.5547(5) 0.0623(4) 0.5928(4) 0.0439(17) Uani 0.5 1 d . . P G 1
C54' C 0.6872(5) 0.0589(5) 0.5872(4) 0.0453(17) Uani 0.5 1 d . . P G 2
C55 C 0.5737(6) 0.0276(4) 0.5242(4) 0.0443(17) Uani 0.5 1 d . . P G 1
H55 H 0.6061 -0.0263 0.5278 0.053 Uiso 0.5 1 calc R U P G 1
C55' C 0.6667(6) 0.0286(5) 0.5211(4) 0.0468(18) Uani 0.5 1 d . . P G 2
H55' H 0.6343 -0.0187 0.5287 0.056 Uiso 0.5 1 calc R U P G 2
C56 C 0.5459(6) 0.0709(5) 0.4502(4) 0.0476(18) Uani 0.5 1 d . . P G 1
C56' C 0.6924(6) 0.0658(4) 0.4458(4) 0.0450(17) Uani 0.5 1 d . . P G 2
C57 C 0.5024(5) 0.1511(4) 0.4447(4) 0.0420(16) Uani 0.5 1 d . . P G 1
H57 H 0.4842 0.1817 0.3954 0.050 Uiso 0.5 1 calc R U P G 1
C57' C 0.7399(6) 0.1376(4) 0.4340(4) 0.0457(17) Uani 0.5 1 d . . P G 2
H57' H 0.7597 0.1636 0.3829 0.055 Uiso 0.5 1 calc R U P G 2
C58 C 0.5635(5) 0.0315(4) 0.3809(4) 0.0439(17) Uani 0.5 1 d . . P G 1
C58' C 0.6752(6) 0.0301(5) 0.3772(4) 0.0480(18) Uani 0.5 1 d . . P G 2
C59 C 0.5612(6) -0.0594(5) 0.3887(4) 0.057(2) Uani 0.5 1 d . . P G 1
H59 H 0.5498 -0.0931 0.4390 0.068 Uiso 0.5 1 calc R U P G 1
C59' C 0.6867(6) -0.0595(5) 0.3835(4) 0.0506(19) Uani 0.5 1 d . . P G 2
H59' H 0.7057 -0.0948 0.4306 0.061 Uiso 0.5 1 calc R U P G 2
C60 C 0.5750(6) -0.0961(5) 0.3252(5) 0.056(2) Uani 0.5 1 d . . P G 1
H60 H 0.5735 -0.1556 0.3316 0.067 Uiso 0.5 1 calc R U P G 1
C60' C 0.6704(6) -0.0951(5) 0.3214(4) 0.0483(18) Uani 0.5 1 d . . P G 2
H60' H 0.6753 -0.1550 0.3269 0.058 Uiso 0.5 1 calc R U P G 2
C61 C 0.5914(6) -0.0489(5) 0.2505(4) 0.0403(16) Uani 0.5 1 d . . P G 1
C61' C 0.6467(6) -0.0441(5) 0.2507(4) 0.0411(17) Uani 0.5 1 d . . P G 2
C62 C 0.5912(7) 0.0373(7) 0.2419(6) 0.047(2) Uani 0.5 1 d . . P G 1
H62 H 0.5988 0.0707 0.1908 0.057 Uiso 0.5 1 calc R U P G 1
C62' C 0.6347(7) 0.0428(6) 0.2442(5) 0.039(2) Uani 0.5 1 d . . P G 2
H62' H 0.6144 0.0776 0.1973 0.047 Uiso 0.5 1 calc R U P G 2
C63 C 0.5802(7) 0.0761(5) 0.3056(4) 0.053(2) Uani 0.5 1 d . . P G 1
H63 H 0.5841 0.1353 0.2979 0.063 Uiso 0.5 1 calc R U P G 1
C63' C 0.6521(6) 0.0791(5) 0.3054(4) 0.0476(18) Uani 0.5 1 d . . P G 2
H63' H 0.6482 0.1391 0.2985 0.057 Uiso 0.5 1 calc R U P G 2
C64 C 0.6194(3) -0.0894(2) 0.1820(2) 0.0529(10) Uani 1 1 d . . . . .
C65 C 0.5775(5) 0.0100(4) 0.6698(4) 0.0397(15) Uani 0.5 1 d . . P G 1
C65' C 0.6647(6) 0.0124(5) 0.6676(4) 0.0471(18) Uani 0.5 1 d . . P G 2
C66 C 0.5877(7) 0.0496(5) 0.7341(4) 0.0486(19) Uani 0.5 1 d . . P G 1
H66 H 0.5832 0.1096 0.7273 0.058 Uiso 0.5 1 calc R U P G 1
C66' C 0.6561(7) 0.0528(5) 0.7312(4) 0.0497(19) Uani 0.5 1 d . . P G 2
H66' H 0.6609 0.1120 0.7225 0.060 Uiso 0.5 1 calc R U P G 2
C67 C 0.6044(8) -0.0012(8) 0.8077(7) 0.043(2) Uani 0.5 1 d . . P G 1
H67 H 0.6046 0.0260 0.8513 0.051 Uiso 0.5 1 calc R U P G 1
C67' C 0.6406(9) 0.0090(9) 0.8079(8) 0.052(3) Uani 0.5 1 d . . P G 2
H67' H 0.6431 0.0354 0.8517 0.062 Uiso 0.5 1 calc R U P G 2
C68 C 0.6195(3) -0.0827(3) 0.8193(2) 0.0582(11) Uani 1 1 d . . . . .
C69 C 0.5990(6) -0.1276(7) 0.7577(6) 0.041(2) Uani 0.5 1 d . . P G 1
H69 H 0.5958 -0.1871 0.7685 0.050 Uiso 0.5 1 calc R U P G 1
C69' C 0.6405(7) -0.1199(6) 0.7560(6) 0.043(2) Uani 0.5 1 d . . P G 2
H69' H 0.6436 -0.1799 0.7636 0.052 Uiso 0.5 1 calc R U P G 2
C70 C 0.5843(6) -0.0786(5) 0.6830(4) 0.0488(19) Uani 0.5 1 d . . P G 1
H70 H 0.5790 -0.1062 0.6405 0.059 Uiso 0.5 1 calc R U P G 1
C70' C 0.6575(6) -0.0752(4) 0.6816(4) 0.0442(17) Uani 0.5 1 d . . P G 2
H70' H 0.6645 -0.1042 0.6387 0.053 Uiso 0.5 1 calc R U P G 2
C71 C 0.6277(2) 0.6337(2) 0.0960(2) 0.0377(7) Uani 1 1 d . . . . .
C72 C 0.6194(2) -0.1346(2) 0.9007(2) 0.0380(7) Uani 1 1 d . . . . .
C74 C 0.3483(2) 0.6119(2) -0.0168(2) 0.0445(8) Uani 1 1 d . . . . .
H74 H 0.3206 0.5702 0.0197 0.053 Uiso 1 1 calc R U . . .

loop_
_atom_site_aniso_label
_atom_site_aniso_U_11
_atom_site_aniso_U_22
_atom_site_aniso_U_33
_atom_site_aniso_U_23
_atom_site_aniso_U_13
_atom_site_aniso_U_12
Co1 0.0412(3) 0.0428(3) 0.0240(3) -0.0009(2) -0.00565(19) -0.0087(2)
Co2 0.0430(3) 0.0422(3) 0.0257(3) 0.0009(2) -0.0066(2) -0.0088(2)
F1 0.054(3) 0.187(7) 0.049(3) 0.016(4) -0.008(2) -0.022(4)
F1A 0.064(5) 0.102(7) 0.074(6) -0.003(5) -0.005(4) -0.014(4)
F1B 0.078(12) 0.093(14) 0.049(10) -0.014(9) 0.011(8) -0.016(10)
F2 0.047(3) 0.131(5) 0.049(3) 0.012(3) -0.007(2) -0.018(3)
F2A 0.057(4) 0.122(8) 0.076(6) -0.002(5) -0.007(4) -0.013(5)
F2B 0.075(13) 0.18(3) 0.051(11) -0.021(13) -0.011(10) -0.027(14)
O1 0.0604(16) 0.0488(15) 0.0361(14) -0.0034(11) -0.0042(12) -0.0127(12)
O2 0.0538(14) 0.0439(13) 0.0274(12) 0.0009(10) -0.0097(10) -0.0134(11)
O3 0.0743(18) 0.0454(14) 0.0287(13) -0.0027(11) -0.0055(12) 0.0027(13)
O4 0.0736(18) 0.0400(14) 0.0301(13) -0.0021(10) -0.0070(12) -0.0029(12)
O5 0.0652(17) 0.0451(14) 0.0294(12) -0.0014(11) -0.0059(11) -0.0139(12)
O6 0.0489(14) 0.0480(14) 0.0270(12) -0.0021(10) -0.0049(10) -0.0115(11)
O7 0.0731(18) 0.0494(15) 0.0262(12) -0.0020(11) -0.0060(12) 0.0009(13)
O8 0.079(2) 0.0484(16) 0.0365(14) -0.0005(12) -0.0054(13) -0.0076(14)
O9 0.079(3) 0.0106(18) 0.033(2) 0.0046(17) -0.019(2) -0.007(2)
O9' 0.062(3) 0.040(3) 0.036(3) -0.005(2) -0.007(2) -0.010(2)
N1 0.0389(15) 0.0488(17) 0.0376(16) -0.0034(13) -0.0055(12) -0.0065(13)
N2 0.0473(17) 0.0451(17) 0.0299(15) 0.0016(12) -0.0054(12) -0.0117(13)
N3 0.0439(16) 0.0377(15) 0.0331(15) -0.0001(12) -0.0074(12) -0.0057(12)
N4 0.0435(17) 0.0570(19) 0.0425(18) 0.0044(15) -0.0096(14) -0.0074(14)
C1 0.046(2) 0.044(2) 0.050(2) -0.0003(17) -0.0094(17) -0.0028(16)
C2 0.050(2) 0.048(2) 0.055(2) -0.0002(18) -0.0024(18) -0.0139(17)
C3 0.043(2) 0.052(2) 0.050(2) -0.0075(18) -0.0019(17) -0.0075(17)
C4 0.047(2) 0.062(3) 0.070(3) 0.015(2) -0.011(2) -0.0075(19)
C5 0.046(2) 0.056(2) 0.056(2) 0.010(2) -0.0079(18) -0.0082(18)
C6 0.047(2) 0.044(2) 0.054(2) -0.0041(17) -0.0099(17) -0.0065(16)
C7 0.043(2) 0.044(2) 0.052(2) -0.0028(17) -0.0095(17) -0.0038(16)
C8 0.047(2) 0.048(2) 0.045(2) -0.0031(17) -0.0042(17) -0.0065(16)
C9 0.043(2) 0.051(2) 0.049(2) -0.0041(18) -0.0053(17) -0.0071(16)
C10 0.049(2) 0.085(3) 0.052(3) 0.014(2) -0.0099(19) -0.015(2)
C11 0.046(2) 0.092(4) 0.054(3) 0.010(2) -0.0069(19) -0.018(2)
C12 0.044(2) 0.053(2) 0.042(2) -0.0023(17) -0.0014(16) -0.0109(16)
C13 0.0453(19) 0.0395(18) 0.0355(18) -0.0057(15) -0.0062(15) -0.0073(15)
C14 0.0458(19) 0.0396(18) 0.0313(17) -0.0054(14) -0.0022(14) -0.0054(15)
C15 0.050(2) 0.059(2) 0.044(2) 0.0119(19) -0.0059(17) -0.0078(18)
C16 0.042(2) 0.063(3) 0.052(2) 0.019(2) -0.0040(17) -0.0139(18)
C17 0.044(2) 0.079(3) 0.062(3) 0.023(2) -0.009(2) -0.012(2)
C18 0.052(2) 0.061(3) 0.069(3) 0.011(2) -0.003(2) -0.007(2)
C19 0.049(2) 0.044(2) 0.056(2) -0.0036(18) -0.0114(18) -0.0063(16)
C20 0.048(2) 0.054(2) 0.058(3) -0.0002(19) -0.0107(19) -0.0044(18)
C21 0.052(2) 0.046(2) 0.059(3) 0.0015(19) -0.0070(19) -0.0117(17)
C22 0.043(2) 0.048(2) 0.055(2) -0.0074(18) -0.0055(17) -0.0101(16)
C23 0.054(2) 0.077(3) 0.056(3) -0.001(2) -0.011(2) -0.013(2)
C24 0.050(2) 0.072(3) 0.047(2) 0.000(2) -0.0019(18) -0.010(2)
C25 0.043(2) 0.047(2) 0.054(2) -0.0040(18) -0.0046(17) -0.0082(16)
C26 0.054(2) 0.058(2) 0.043(2) -0.0044(18) -0.0098(18) -0.0107(18)
C27 0.049(2) 0.051(2) 0.051(2) -0.0065(18) 0.0001(18) -0.0116(17)
C28 0.049(2) 0.0366(18) 0.045(2) -0.0042(16) -0.0095(16) -0.0058(15)
C29 0.046(2) 0.044(2) 0.049(2) 0.0045(17) -0.0094(17) -0.0044(16)
C30 0.055(2) 0.046(2) 0.0380(19) 0.0069(16) -0.0068(16) -0.0153(17)
C31 0.047(2) 0.0433(19) 0.0362(19) -0.0001(15) -0.0043(15) -0.0075(15)
C33 0.093(3) 0.043(2) 0.0261(18) -0.0023(16) -0.0002(19) 0.013(2)
C34 0.060(7) 0.036(4) 0.032(4) -0.004(3) -0.005(5) -0.007(5)
C34' 0.048(6) 0.047(5) 0.030(4) -0.005(3) -0.006(5) -0.005(4)
C35 0.113(8) 0.039(4) 0.027(4) -0.009(3) -0.009(4) -0.022(5)
C35' 0.060(5) 0.035(4) 0.030(4) -0.005(3) -0.006(3) -0.003(3)
C36 0.080(6) 0.039(4) 0.024(3) 0.000(3) -0.009(3) -0.011(4)
C36' 0.081(6) 0.044(4) 0.034(4) 0.001(3) -0.014(4) -0.010(4)
C37 0.089(7) 0.034(4) 0.031(4) -0.005(3) -0.008(4) -0.015(4)
C37' 0.104(8) 0.031(4) 0.032(4) -0.003(3) -0.014(5) -0.008(4)
C38 0.075(9) 0.025(5) 0.039(5) -0.006(4) 0.009(6) -0.013(5)
C38' 0.092(11) 0.034(6) 0.029(4) -0.002(4) -0.001(7) -0.021(7)
C39 0.075(5) 0.041(4) 0.030(4) 0.000(3) -0.003(3) -0.016(4)
C39' 0.073(5) 0.035(4) 0.033(4) 0.000(3) -0.009(3) -0.008(3)
C40 0.104(7) 0.042(4) 0.028(4) -0.004(3) -0.005(4) -0.024(4)
C40' 0.066(5) 0.042(4) 0.035(4) -0.005(3) -0.013(3) 0.000(3)
C41 0.089(6) 0.037(4) 0.029(4) -0.003(3) -0.011(4) -0.012(4)
C41' 0.065(5) 0.039(4) 0.030(3) -0.009(3) -0.003(3) -0.005(3)
C42 0.071(5) 0.037(4) 0.026(3) -0.002(3) -0.006(3) -0.006(3)
C42' 0.074(5) 0.040(4) 0.027(3) -0.002(3) -0.005(3) -0.011(4)
C43 0.068(5) 0.038(4) 0.037(4) -0.011(3) 0.000(3) -0.013(3)
C43' 0.062(5) 0.035(4) 0.036(4) -0.004(3) -0.009(3) 0.000(3)
C44 0.071(5) 0.035(4) 0.027(3) -0.004(3) -0.006(3) -0.009(3)
C44' 0.082(6) 0.036(4) 0.026(3) 0.001(3) -0.003(3) -0.014(4)
C45 0.095(6) 0.041(4) 0.022(3) -0.003(3) -0.006(4) -0.020(4)
C45' 0.070(5) 0.045(4) 0.028(3) -0.004(3) -0.005(3) -0.012(4)
C46 0.153(8) 0.063(5) 0.048(5) 0.000(4) -0.013(5) -0.033(6)
C46' 0.076(5) 0.035(4) 0.033(4) 0.000(3) 0.001(4) -0.002(4)
C47 0.141(8) 0.072(6) 0.049(5) -0.016(4) -0.009(5) -0.034(6)
C47' 0.063(5) 0.041(4) 0.027(3) -0.006(3) -0.003(3) 0.001(3)
C48 0.085(8) 0.036(5) 0.024(4) -0.005(3) -0.010(5) -0.010(5)
C48' 0.062(6) 0.038(5) 0.039(5) -0.004(3) -0.016(5) -0.007(4)
C49 0.100(9) 0.046(5) 0.035(5) -0.011(4) -0.006(6) -0.021(6)
C49' 0.081(7) 0.043(5) 0.024(4) 0.002(3) -0.005(5) -0.013(5)
C50 0.107(8) 0.044(4) 0.037(4) -0.010(3) -0.009(5) -0.022(5)
C50' 0.102(7) 0.027(3) 0.033(4) -0.002(3) -0.007(4) -0.007(4)
C51 0.071(3) 0.049(2) 0.036(2) -0.0070(17) -0.0038(18) 0.0077(19)
C52 0.063(5) 0.046(4) 0.031(4) -0.011(3) 0.003(3) -0.014(3)
C52' 0.058(4) 0.034(3) 0.032(3) 0.000(3) -0.009(3) -0.008(3)
C53 0.065(5) 0.031(3) 0.027(3) 0.000(3) -0.005(3) 0.005(3)
C53' 0.077(5) 0.039(4) 0.029(3) -0.010(3) -0.007(3) -0.002(4)
C54 0.068(5) 0.035(4) 0.026(3) -0.001(3) -0.004(3) -0.004(3)
C54' 0.070(5) 0.040(4) 0.024(3) -0.001(3) -0.008(3) -0.006(3)
C55 0.077(5) 0.033(3) 0.023(3) -0.004(3) -0.005(3) -0.009(3)
C55' 0.074(5) 0.038(4) 0.031(4) -0.007(3) -0.004(3) -0.013(3)
C56 0.072(5) 0.039(4) 0.031(4) 0.001(3) -0.009(3) -0.012(3)
C56' 0.074(5) 0.032(3) 0.028(3) 0.002(3) -0.014(3) -0.007(3)
C57 0.062(4) 0.039(4) 0.025(3) -0.005(3) -0.008(3) 0.000(3)
C57' 0.077(5) 0.031(3) 0.028(3) 0.001(3) -0.006(3) -0.011(3)
C58 0.068(5) 0.034(3) 0.028(3) -0.005(3) -0.009(3) 0.003(3)
C58' 0.072(5) 0.039(4) 0.033(4) -0.005(3) -0.002(3) -0.011(4)
C59 0.096(7) 0.050(5) 0.024(3) 0.000(3) -0.003(4) -0.016(4)
C59' 0.090(6) 0.035(4) 0.027(3) 0.001(3) -0.010(4) -0.013(4)
C60 0.096(7) 0.036(4) 0.034(4) -0.004(3) -0.002(4) -0.011(4)
C60' 0.075(5) 0.032(4) 0.037(4) -0.001(3) -0.004(4) -0.013(3)
C61 0.060(5) 0.038(4) 0.025(3) -0.009(3) -0.008(3) -0.004(4)
C61' 0.066(5) 0.039(4) 0.022(3) -0.007(3) -0.007(4) -0.016(4)
C62 0.062(6) 0.044(5) 0.036(4) -0.007(3) -0.009(5) -0.005(5)
C62' 0.065(6) 0.027(4) 0.024(4) -0.001(3) -0.007(5) 0.000(4)
C63 0.088(7) 0.041(4) 0.031(4) -0.007(3) -0.011(4) -0.011(4)
C63' 0.076(6) 0.034(4) 0.032(4) -0.001(3) -0.011(4) -0.007(4)
C64 0.090(3) 0.039(2) 0.0266(18) -0.0071(15) 0.0008(18) 0.0040(19)
C65 0.062(4) 0.033(3) 0.021(3) -0.002(3) -0.003(3) 0.001(3)
C65' 0.073(5) 0.040(4) 0.030(4) -0.003(3) -0.008(3) -0.013(4)
C66 0.088(7) 0.028(3) 0.030(4) -0.005(3) -0.005(4) -0.006(4)
C66' 0.081(6) 0.037(4) 0.031(4) -0.004(3) -0.001(4) -0.010(4)
C67 0.074(8) 0.032(5) 0.026(4) -0.009(3) -0.009(5) -0.012(5)
C67' 0.086(10) 0.046(5) 0.029(4) -0.009(4) 0.001(6) -0.032(6)
C68 0.099(3) 0.042(2) 0.0271(18) -0.0018(16) -0.0051(19) 0.013(2)
C69 0.054(6) 0.037(4) 0.033(4) -0.006(3) -0.006(5) -0.006(4)
C69' 0.069(7) 0.032(4) 0.031(4) -0.005(3) -0.005(5) -0.013(5)
C70 0.084(6) 0.040(4) 0.024(3) -0.003(3) -0.012(4) -0.013(4)
C70' 0.075(6) 0.034(4) 0.025(3) -0.004(3) -0.008(3) -0.008(3)
C71 0.0403(18) 0.0419(19) 0.0288(17) -0.0007(14) -0.0043(13) -0.0040(14)
C72 0.0386(17) 0.0450(19) 0.0285(17) -0.0034(14) -0.0033(13) -0.0019(14)
C74 0.047(2) 0.0425(19) 0.041(2) 0.0015(16) -0.0066(16) -0.0062(16)

loop_
_atom_type_symbol
_atom_type_description
_atom_type_scat_dispersion_real
_atom_type_scat_dispersion_imag
_atom_type_scat_source
C C 0.0137 0.0067 'International Tables Vol C Tables 4.2.6.8 and 6.1.1.4'
H H 0.0000 0.0000 'International Tables Vol C Tables 4.2.6.8 and 6.1.1.4'
Co Co -0.6628 2.9049 'International Tables Vol C Tables 4.2.6.8 and 6.1.1.4'
F F 0.0583 0.0400 'International Tables Vol C Tables 4.2.6.8 and 6.1.1.4'
N N 0.0241 0.0134 'International Tables Vol C Tables 4.2.6.8 and 6.1.1.4'
O O 0.0389 0.0241 'International Tables Vol C Tables 4.2.6.8 and 6.1.1.4'

loop_
_geom_angle_atom_site_label_1
_geom_angle_atom_site_label_2
_geom_angle_atom_site_label_3
_geom_angle
_geom_angle_site_symmetry_1
_geom_angle_site_symmetry_3
_geom_angle_publ_flag
O1 Co1 O6 118.05(10) 1_546 . ?
O1 Co1 N2 91.34(11) 1_546 1_455 ?
O6 Co1 N2 91.46(10) . 1_455 ?
O1 Co1 N1 87.21(12) 1_546 . ?
O6 Co1 N1 87.56(11) . . ?
N2 Co1 N1 177.61(12) 1_455 . ?
O1 Co1 O4 90.22(10) 1_546 1_556 ?
O6 Co1 O4 151.55(10) . 1_556 ?
N2 Co1 O4 90.92(11) 1_455 1_556 ?
N1 Co1 O4 90.97(11) . 1_556 ?
O1 Co1 O3 150.06(10) 1_546 1_556 ?
O6 Co1 O3 91.47(10) . 1_556 ?
N2 Co1 O3 92.90(12) 1_455 1_556 ?
N1 Co1 O3 89.30(12) . 1_556 ?
O4 Co1 O3 60.10(9) 1_556 1_556 ?
O1 Co1 C64 120.32(11) 1_546 1_556 ?
O6 Co1 C64 121.31(12) . 1_556 ?
N2 Co1 C64 92.78(14) 1_455 1_556 ?
N1 Co1 C64 89.58(14) . 1_556 ?
O4 Co1 C64 30.24(11) 1_556 1_556 ?
O3 Co1 C64 29.87(11) 1_556 1_556 ?
O5 Co2 O2 118.13(10) 1_564 . ?
O5 Co2 N3 87.09(11) 1_564 . ?
O2 Co2 N3 89.22(10) . . ?
O5 Co2 N4 91.21(12) 1_564 1_655 ?
O2 Co2 N4 90.28(11) . 1_655 ?
N3 Co2 N4 177.76(13) . 1_655 ?
O5 Co2 O8 90.63(10) 1_564 1_554 ?
O2 Co2 O8 151.23(11) . 1_554 ?
N3 Co2 O8 91.80(12) . 1_554 ?
N4 Co2 O8 89.69(12) 1_655 1_554 ?
O5 Co2 O7 150.24(10) 1_564 1_554 ?
O2 Co2 O7 91.27(10) . 1_554 ?
N3 Co2 O7 88.90(11) . 1_554 ?
N4 Co2 O7 93.30(13) 1_655 1_554 ?
O8 Co2 O7 60.02(10) 1_554 1_554 ?
O5 Co2 C51 120.48(12) 1_564 1_554 ?
O2 Co2 C51 121.28(12) . 1_554 ?
N3 Co2 C51 90.25(13) . 1_554 ?
N4 Co2 C51 91.88(14) 1_655 1_554 ?
O8 Co2 C51 30.00(12) 1_554 1_554 ?
O7 Co2 C51 30.02(11) 1_554 1_554 ?
C71 O1 Co1 158.6(3) . 1_564 ?
C71 O2 Co2 120.2(2) . . ?
C64 O3 Co1 88.7(2) . 1_554 ?
C64 O4 Co1 88.4(2) . 1_554 ?
C72 O5 Co2 161.9(3) . 1_546 ?
C72 O6 Co1 119.9(2) . . ?
C51 O7 Co2 89.0(2) . 1_556 ?
C51 O8 Co2 89.9(2) . 1_556 ?
C52 O9 C43 113.1(6) . . ?
C52' O9' C43' 114.2(6) . . ?
C5 N1 C1 117.1(3) . . ?
C5 N1 Co1 120.9(3) . . ?
C1 N1 Co1 121.9(2) . . ?
C14 N2 C15 116.9(3) . . ?
C14 N2 Co1 121.8(2) . 1_655 ?
C15 N2 Co1 121.2(3) . 1_655 ?
C30 N3 C31 116.9(3) . . ?
C30 N3 Co2 121.9(2) . . ?
C31 N3 Co2 121.1(2) . . ?
C17 N4 C21 116.8(3) . . ?
C17 N4 Co2 120.5(3) . 1_455 ?
C21 N4 Co2 122.6(3) . 1_455 ?
N1 C1 C2 123.5(4) . . ?
N1 C1 H1 118.3 . . ?
C2 C1 H1 118.3 . . ?
C3 C2 C1 119.7(4) . . ?
C3 C2 H2 120.1 . . ?
C1 C2 H2 120.1 . . ?
C2 C3 C4 117.8(4) . . ?
C2 C3 C6 122.7(4) . . ?
C4 C3 C6 119.5(4) . . ?
C3 C4 C5 118.7(4) . . ?
C3 C4 H4 120.7 . . ?
C5 C4 H4 120.7 . . ?
N1 C5 C4 123.2(4) . . ?
N1 C5 H5 118.4 . . ?
C4 C5 H5 118.4 . . ?
C7 C6 C11 117.3(4) . . ?
C7 C6 C3 121.6(4) . . ?
C11 C6 C3 121.1(4) . . ?
F1A C7 C8 118.2(5) . . ?
F1A C7 C6 120.2(5) . . ?
C8 C7 C6 121.6(4) . . ?
C8 C7 H7 119.2 . . ?
C6 C7 H7 119.2 . . ?
C7 C8 C9 122.3(4) . . ?
C7 C8 F1B 112.6(9) . . ?
C9 C8 F1B 124.6(9) . . ?
C7 C8 H8 118.9 . . ?
C9 C8 H8 118.9 . . ?
C8 C9 C10 115.4(4) . . ?
C8 C9 C12 122.1(4) . . ?
C10 C9 C12 122.5(4) . . ?
C11 C10 F1 116.8(4) . . ?
C11 C10 C9 122.4(4) . . ?
F1 C10 C9 120.7(4) . . ?
C11 C10 H10 118.8 . . ?
C9 C10 H10 118.8 . . ?
C10 C11 C6 120.9(4) . . ?
C10 C11 H11 119.5 . . ?
C6 C11 H11 119.5 . . ?
C13 C12 C16 116.7(3) . . ?
C13 C12 C9 120.9(3) . . ?
C16 C12 C9 122.4(3) . . ?
C14 C13 C12 120.0(3) . . ?
C14 C13 H13 120.0 . . ?
C12 C13 H13 120.0 . . ?
N2 C14 C13 123.5(3) . . ?
N2 C14 H14 118.2 . . ?
C13 C14 H14 118.2 . . ?
N2 C15 C16 123.1(4) . . ?
N2 C15 H15 118.4 . . ?
C16 C15 H15 118.4 . . ?
C15 C16 C12 119.7(4) . . ?
C15 C16 H16 120.1 . . ?
C12 C16 H16 120.1 . . ?
N4 C17 C18 123.8(4) . . ?
N4 C17 H17 118.1 . . ?
C18 C17 H17 118.1 . . ?
C17 C18 C19 119.9(4) . . ?
C17 C18 H18 120.1 . . ?
C19 C18 H18 120.1 . . ?
C18 C19 C20 116.1(4) . . ?
C18 C19 C22 121.8(4) . . ?
C20 C19 C22 122.1(4) . . ?
C21 C20 C19 120.2(4) . . ?
C21 C20 H20 119.9 . . ?
C19 C20 H20 119.9 . . ?
N4 C21 C20 123.2(4) . . ?
N4 C21 H21 118.4 . . ?
C20 C21 H21 118.4 . . ?
C23 C22 C27 117.2(4) . . ?
C23 C22 C19 121.2(4) . . ?
C27 C22 C19 121.6(4) . . ?
C24 C23 C22 120.8(4) . . ?
C24 C23 H23 119.6 . . ?
C22 C23 H23 119.6 . . ?
C25 C24 C23 123.0(4) . . ?
C25 C24 F2 120.9(4) . . ?
C23 C24 F2 115.8(4) . . ?
C25 C24 H24 118.5 . . ?
C23 C24 H24 118.5 . . ?
C24 C25 C26 116.1(4) . . ?
C24 C25 C28 123.0(4) . . ?
C26 C25 C28 120.9(4) . . ?
C27 C26 F2B 111.0(10) . . ?
C27 C26 C25 121.3(4) . . ?
F2B C26 C25 126.3(10) . . ?
C27 C26 H26 119.4 . . ?
C25 C26 H26 119.4 . . ?
C26 C27 F2A 117.7(5) . . ?
C26 C27 C22 121.6(4) . . ?
F2A C27 C22 120.7(5) . . ?
C26 C27 H27 119.2 . . ?
C22 C27 H27 119.2 . . ?
C29 C28 C74 115.9(3) . . ?
C29 C28 C25 123.5(3) . . ?
C74 C28 C25 120.6(3) . . ?
C30 C29 C28 120.4(3) . . ?
C30 C29 H29 119.8 . . ?
C28 C29 H29 119.8 . . ?
N3 C30 C29 123.6(3) . . ?
N3 C30 H30 118.2 . . ?
C29 C30 H30 118.2 . . ?
N3 C31 C74 123.2(3) . . ?
N3 C31 H31 118.4 . . ?
C74 C31 H31 118.4 . . ?
C38' C33 C71 122.3(8) . . ?
C34 C33 C71 123.4(6) . . ?
C38' C33 C34' 118.2(9) . . ?
C71 C33 C34' 114.6(5) . . ?
C34 C33 C38 115.0(8) . . ?
C71 C33 C38 117.2(7) . . ?
C33 C34 C35 123.7(8) . . ?
C33 C34 H34 118.1 . . ?
C35 C34 H34 118.1 . . ?
C35' C34' C33 116.4(8) . . ?
C35' C34' H34' 121.8 . . ?
C33 C34' H34' 121.8 . . ?
C34 C35 C36 121.4(7) . . ?
C34 C35 H35 119.3 . . ?
C36 C35 H35 119.3 . . ?
C34' C35' C36' 123.0(8) . . ?
C34' C35' H35' 118.5 . . ?
C36' C35' H35' 118.5 . . ?
C37 C36 C35 116.7(7) . . ?
C37 C36 C39 123.7(7) . . ?
C35 C36 C39 119.6(7) . . ?
C35' C36' C37' 117.7(7) . . ?
C35' C36' C39' 119.8(7) . . ?
C37' C36' C39' 122.4(7) . . ?
C38 C37 C36 122.0(9) . . ?
C38 C37 H37 119.0 . . ?
C36 C37 H37 119.0 . . ?
C36' C37' C38' 120.1(9) . . ?
C36' C37' H37' 120.0 . . ?
C38' C37' H37' 120.0 . . ?
C37 C38 C33 119.9(11) . . ?
C37 C38 H38 120.0 . . ?
C33 C38 H38 120.0 . . ?
C33 C38' C37' 122.8(12) . . ?
C33 C38' H38' 118.6 . . ?
C37' C38' H38' 118.6 . . ?
C40 C39 C44 118.1(7) . . ?
C40 C39 C36 122.4(7) . . ?
C44 C39 C36 119.5(7) . . ?
C40' C39' C44' 118.2(7) . . ?
C40' C39' C36' 122.7(7) . . ?
C44' C39' C36' 119.0(7) . . ?
C39 C40 C41 123.5(8) . . ?
C39 C40 H40 118.3 . . ?
C41 C40 H40 118.3 . . ?
C39' C40' C41' 123.3(7) . . ?
C39' C40' H40' 118.3 . . ?
C41' C40' H40' 118.3 . . ?
C42 C41 C40 117.0(7) . . ?
C42 C41 C45 121.2(7) . . ?
C40 C41 C45 121.7(7) . . ?
C40' C41' C42' 117.8(7) . . ?
C40' C41' C45' 120.2(7) . . ?
C42' C41' C45' 121.9(7) . . ?
C43 C42 C41 120.0(7) . . ?
C43 C42 H42 120.0 . . ?
C41 C42 H42 120.0 . . ?
C43' C42' C41' 119.0(7) . . ?
C43' C42' H42' 120.5 . . ?
C41' C42' H42' 120.5 . . ?
C42 C43 O9 121.5(7) . . ?
C42 C43 C44 123.2(7) . . ?
O9 C43 C44 115.2(6) . . ?
C42' C43' C44' 124.0(7) . . ?
C42' C43' O9' 119.2(6) . . ?
C44' C43' O9' 116.7(7) . . ?
C39 C44 C43 118.2(7) . . ?
C39 C44 H44 120.9 . . ?
C43 C44 H44 120.9 . . ?
C43' C44' C39' 117.7(7) . . ?
C43' C44' H44' 121.2 . . ?
C39' C44' H44' 121.2 . . ?
C50 C45 C46 118.4(8) . . ?
C50 C45 C41 122.2(7) . . ?
C46 C45 C41 119.4(7) . . ?
C46' C45' C50' 119.6(7) . . ?
C46' C45' C41' 120.5(7) . . ?
C50' C45' C41' 119.9(7) . . ?
C45 C46 C47 121.7(9) . . ?
C45 C46 H46 119.1 . . ?
C47 C46 H46 119.1 . . ?
C45' C46' C47' 121.3(7) . . ?
C45' C46' H46' 119.4 . . ?
C47' C46' H46' 119.4 . . ?
C48 C47 C46 119.0(10) . . ?
C48 C47 H47 120.5 . . ?
C46 C47 H47 120.5 . . ?
C48' C47' C46' 120.0(8) . . ?
C48' C47' H47' 120.0 . . ?
C46' C47' H47' 120.0 . . ?
C49 C48 C47 119.6(10) . . ?
C49 C48 C51 124.8(8) . . ?
C47 C48 C51 115.5(8) . . ?
C47' C48' C49' 120.3(10) . . ?
C47' C48' C51 123.8(9) . . ?
C49' C48' C51 115.6(9) . . ?
C48 C49 C50 121.4(9) . . ?
C48 C49 H49 119.3 . . ?
C50 C49 H49 119.3 . . ?
C48' C49' C50' 120.0(9) . . ?
C48' C49' H49' 120.0 . . ?
C50' C49' H49' 120.0 . . ?
C45 C50 C49 119.3(8) . . ?
C45 C50 H50 120.4 . . ?
C49 C50 H50 120.4 . . ?
C45' C50' C49' 118.9(7) . . ?
C45' C50' H50' 120.6 . . ?
C49' C50' H50' 120.6 . . ?
O8 C51 O7 121.0(4) . . ?
O8 C51 C48' 114.3(5) . . ?
O7 C51 C48' 123.5(5) . . ?
O8 C51 C48 121.7(5) . . ?
O7 C51 C48 115.6(5) . . ?
O8 C51 Co2 60.1(2) . 1_556 ?
O7 C51 Co2 60.9(2) . 1_556 ?
C48' C51 Co2 168.2(5) . 1_556 ?
C48 C51 Co2 166.0(5) . 1_556 ?
O9 C52 C53 122.0(6) . . ?
O9 C52 C57 118.3(6) . . ?
C53 C52 C57 119.6(7) . . ?
C53' C52' O9' 121.1(6) . . ?
C53' C52' C57' 121.7(7) . . ?
O9' C52' C57' 116.6(6) . . ?
C54 C53 C52 121.7(7) . . ?
C54 C53 H53 119.2 . . ?
C52 C53 H53 119.2 . . ?
C52' C53' C54' 121.5(7) . . ?
C52' C53' H53' 119.2 . . ?
C54' C53' H53' 119.2 . . ?
C53 C54 C55 118.3(6) . . ?
C53 C54 C65 122.4(6) . . ?
C55 C54 C65 119.2(6) . . ?
C53' C54' C55' 117.8(6) . . ?
C53' C54' C65' 122.2(6) . . ?
C55' C54' C65' 119.9(7) . . ?
C54 C55 C56 121.8(7) . . ?
C54 C55 H55 119.1 . . ?
C56 C55 H55 119.1 . . ?
C56' C55' C54' 121.8(7) . . ?
C56' C55' H55' 119.1 . . ?
C54' C55' H55' 119.1 . . ?
C57 C56 C55 118.7(7) . . ?
C57 C56 C58 120.8(6) . . ?
C55 C56 C58 120.4(7) . . ?
C55' C56' C57' 119.3(7) . . ?
C55' C56' C58' 121.3(7) . . ?
C57' C56' C58' 119.3(6) . . ?
C56 C57 C52 119.8(7) . . ?
C56 C57 H57 120.1 . . ?
C52 C57 H57 120.1 . . ?
C52' C57' C56' 117.7(6) . . ?
C52' C57' H57' 121.2 . . ?
C56' C57' H57' 121.2 . . ?
C63 C58 C59 116.2(7) . . ?
C63 C58 C56 124.0(7) . . ?
C59 C58 C56 119.8(6) . . ?
C63' C58' C59' 117.6(7) . . ?
C63' C58' C56' 123.9(7) . . ?
C59' C58' C56' 118.4(6) . . ?
C60 C59 C58 120.5(7) . . ?
C60 C59 C53 79.4(6) . 2_656 ?
C58 C59 C53 141.8(8) . 2_656 ?
C60 C59 C54 100.6(7) . 2_656 ?
C58 C59 C54 98.2(7) . 2_656 ?
C53 C59 C54 44.0(4) 2_656 2_656 ?
C60 C59 H59 119.8 . . ?
C58 C59 H59 119.8 . . ?
C53 C59 H59 52.6 2_656 . ?
C54 C59 H59 70.8 2_656 . ?
C60' C59' C58' 120.1(7) . . ?
C60' C59' H59' 119.9 . . ?
C58' C59' H59' 119.9 . . ?
C59 C60 C61 121.5(7) . . ?
C59 C60 H60 119.2 . . ?
C61 C60 H60 119.2 . . ?
C59' C60' C61' 120.5(7) . . ?
C59' C60' H60' 119.7 . . ?
C61' C60' H60' 119.7 . . ?
C62 C61 C60 118.6(8) . . ?
C62 C61 C64 118.8(7) . . ?
C60 C61 C64 122.2(6) . . ?
C62' C61' C60' 119.7(7) . . ?
C62' C61' C64 121.1(7) . . ?
C60' C61' C64 118.4(6) . . ?
C63 C62 C61 121.2(9) . . ?
C63 C62 H62 119.4 . . ?
C61 C62 H62 119.4 . . ?
C63' C62' C61' 120.1(8) . . ?
C63' C62' H62' 120.0 . . ?
C61' C62' H62' 120.0 . . ?
C62 C63 C58 121.9(8) . . ?
C62 C63 H63 119.0 . . ?
C58 C63 H63 119.0 . . ?
C62' C63' C58' 121.6(7) . . ?
C62' C63' H63' 119.2 . . ?
C58' C63' H63' 119.2 . . ?
O3 C64 O4 122.7(3) . . ?
O3 C64 C61 120.1(4) . . ?
O4 C64 C61 115.0(4) . . ?
O3 C64 C61' 116.8(4) . . ?
O4 C64 C61' 117.8(4) . . ?
O3 C64 Co1 61.4(2) . 1_554 ?
O4 C64 Co1 61.32(19) . 1_554 ?
C61 C64 Co1 166.2(5) . 1_554 ?
C61' C64 Co1 161.2(4) . 1_554 ?
C70 C65 C66 118.2(6) . . ?
C70 C65 C54 121.6(6) . . ?
C66 C65 C54 120.1(6) . . ?
C66' C65' C70' 118.3(7) . . ?
C66' C65' C54' 120.9(7) . . ?
C70' C65' C54' 120.7(7) . . ?
C67 C66 C65 119.2(7) . . ?
C67 C66 H66 120.4 . . ?
C65 C66 H66 120.4 . . ?
C65' C66' C67' 121.8(8) . . ?
C65' C66' H66' 119.1 . . ?
C67' C66' H66' 119.1 . . ?
C68 C67 C66 123.6(9) . . ?
C68 C67 H67 118.2 . . ?
C66 C67 H67 118.2 . . ?
C66' C67' C68 118.1(9) . . ?
C66' C67' H67' 121.0 . . ?
C68 C67' H67' 121.0 . . ?
C67 C68 C69 118.7(7) . . ?
C67 C68 C72 121.0(6) . . ?
C69' C68 C72 120.6(5) . . ?
C69 C68 C72 115.0(5) . . ?
C69' C68 C67' 114.8(7) . . ?
C72 C68 C67' 117.9(6) . . ?
C70 C69 C68 117.3(8) . . ?
C70 C69 H69 121.3 . . ?
C68 C69 H69 121.3 . . ?
C68 C69' C70' 123.4(8) . . ?
C68 C69' H69' 118.3 . . ?
C70' C69' H69' 118.3 . . ?
C65 C70 C69 121.3(7) . . ?
C65 C70 H70 119.4 . . ?
C69 C70 H70 119.4 . . ?
C69' C70' C65' 121.4(7) . . ?
C69' C70' H70' 119.3 . . ?
C65' C70' H70' 119.3 . . ?
O1 C71 O2 125.0(3) . . ?
O1 C71 C33 116.9(3) . . ?
O2 C71 C33 118.0(3) . . ?
O5 C72 O6 124.3(3) . . ?
O5 C72 C68 117.9(3) . . ?
O6 C72 C68 117.7(3) . . ?
C31 C74 C28 119.9(3) . . ?
C31 C74 H74 120.0 . . ?
C28 C74 H74 120.0 . . ?

loop_
_geom_bond_atom_site_label_1
_geom_bond_atom_site_label_2
_geom_bond_distance
_geom_bond_site_symmetry_2
_geom_bond_publ_flag
Co1 O1 2.025(3) 1_546 ?
Co1 O6 2.039(2) . ?
Co1 N2 2.132(3) 1_455 ?
Co1 N1 2.150(3) . ?
Co1 O4 2.181(2) 1_556 ?
Co1 O3 2.183(3) 1_556 ?
Co1 C64 2.486(4) 1_556 ?
Co2 O5 2.018(3) 1_564 ?
Co2 O2 2.035(2) . ?
Co2 N3 2.149(3) . ?
Co2 N4 2.154(3) 1_655 ?
Co2 O8 2.174(3) 1_554 ?
Co2 O7 2.193(3) 1_554 ?
Co2 C51 2.508(4) 1_554 ?
F1 C10 1.387(7) . ?
F1A C7 1.349(9) . ?
F1B C8 1.396(17) . ?
F2 C24 1.400(6) . ?
F2A C27 1.373(10) . ?
F2B C26 1.40(2) . ?
O1 C71 1.249(4) . ?
O1 Co1 2.025(3) 1_564 ?
O2 C71 1.251(4) . ?
O3 C64 1.238(4) . ?
O3 Co1 2.183(3) 1_554 ?
O4 C64 1.252(5) . ?
O4 Co1 2.181(2) 1_554 ?
O5 C72 1.243(4) . ?
O5 Co2 2.018(3) 1_546 ?
O6 C72 1.270(4) . ?
O7 C51 1.255(5) . ?
O7 Co2 2.193(3) 1_556 ?
O8 C51 1.254(5) . ?
O8 Co2 2.174(3) 1_556 ?
O9 C52 1.343(9) . ?
O9 C43 1.396(8) . ?
O9' C52' 1.389(8) . ?
O9' C43' 1.410(9) . ?
N1 C5 1.330(5) . ?
N1 C1 1.335(5) . ?
N2 C14 1.330(5) . ?
N2 C15 1.344(5) . ?
N2 Co1 2.132(3) 1_655 ?
N3 C30 1.337(5) . ?
N3 C31 1.341(5) . ?
N4 C17 1.328(5) . ?
N4 C21 1.333(5) . ?
N4 Co2 2.154(3) 1_455 ?
C1 C2 1.385(5) . ?
C1 H1 0.9500 . ?
C2 C3 1.369(6) . ?
C2 H2 0.9500 . ?
C3 C4 1.395(6) . ?
C3 C6 1.490(5) . ?
C4 C5 1.401(6) . ?
C4 H4 0.9500 . ?
C5 H5 0.9500 . ?
C6 C7 1.380(6) . ?
C6 C11 1.394(6) . ?
C7 C8 1.369(5) . ?
C7 H7 0.9500 . ?
C8 C9 1.394(5) . ?
C8 H8 0.9500 . ?
C9 C10 1.403(6) . ?
C9 C12 1.485(5) . ?
C10 C11 1.369(6) . ?
C10 H10 0.9500 . ?
C11 H11 0.9500 . ?
C12 C13 1.390(5) . ?
C12 C16 1.390(6) . ?
C13 C14 1.376(5) . ?
C13 H13 0.9500 . ?
C14 H14 0.9500 . ?
C15 C16 1.381(6) . ?
C15 H15 0.9500 . ?
C16 H16 0.9500 . ?
C17 C18 1.380(6) . ?
C17 H17 0.9500 . ?
C18 C19 1.383(6) . ?
C18 H18 0.9500 . ?
C19 C20 1.397(6) . ?
C19 C22 1.469(5) . ?
C20 C21 1.374(6) . ?
C20 H20 0.9500 . ?
C21 H21 0.9500 . ?
C22 C23 1.395(6) . ?
C22 C27 1.398(6) . ?
C23 C24 1.380(6) . ?
C23 H23 0.9500 . ?
C24 C25 1.375(6) . ?
C24 H24 0.9500 . ?
C25 C26 1.423(6) . ?
C25 C28 1.480(5) . ?
C26 C27 1.372(6) . ?
C26 H26 0.9500 . ?
C27 H27 0.9500 . ?
C28 C29 1.393(5) . ?
C28 C74 1.403(5) . ?
C29 C30 1.356(6) . ?
C29 H29 0.9500 . ?
C30 H30 0.9500 . ?
C31 C74 1.367(5) . ?
C31 H31 0.9500 . ?
C33 C38' 1.280(17) . ?
C33 C34 1.304(11) . ?
C33 C71 1.498(5) . ?
C33 C34' 1.537(11) . ?
C33 C38 1.553(13) . ?
C34 C35 1.398(13) . ?
C34 H34 0.9500 . ?
C34' C35' 1.384(13) . ?
C34' H34' 0.9500 . ?
C35 C36 1.433(10) . ?
C35 H35 0.9500 . ?
C35' C36' 1.390(11) . ?
C35' H35' 0.9500 . ?
C36 C37 1.399(11) . ?
C36 C39 1.475(10) . ?
C36' C37' 1.411(11) . ?
C36' C39' 1.472(10) . ?
C37 C38 1.349(19) . ?
C37 H37 0.9500 . ?
C37' C38' 1.427(19) . ?
C37' H37' 0.9500 . ?
C38 H38 0.9500 . ?
C38' H38' 0.9500 . ?
C39 C40 1.385(11) . ?
C39 C44 1.409(10) . ?
C39' C40' 1.371(11) . ?
C39' C44' 1.433(11) . ?
C40 C41 1.411(11) . ?
C40 H40 0.9500 . ?
C40' C41' 1.390(10) . ?
C40' H40' 0.9500 . ?
C41 C42 1.411(11) . ?
C41 C45 1.470(10) . ?
C41' C42' 1.424(11) . ?
C41' C45' 1.493(10) . ?
C42 C43 1.351(10) . ?
C42 H42 0.9500 . ?
C42' C43' 1.346(10) . ?
C42' H42' 0.9500 . ?
C43 C44 1.411(10) . ?
C43' C44' 1.387(10) . ?
C44 H44 0.9500 . ?
C44' H44' 0.9500 . ?
C45 C50 1.373(11) . ?
C45 C46 1.398(12) . ?
C45' C46' 1.373(11) . ?
C45' C50' 1.395(11) . ?
C46 C47 1.404(14) . ?
C46 H46 0.9500 . ?
C46' C47' 1.393(11) . ?
C46' H46' 0.9500 . ?
C47 C48 1.375(15) . ?
C47 H47 0.9500 . ?
C47' C48' 1.373(13) . ?
C47' H47' 0.9500 . ?
C48 C49 1.365(14) . ?
C48 C51 1.611(10) . ?
C48' C49' 1.376(14) . ?
C48' C51 1.433(12) . ?
C49 C50 1.426(13) . ?
C49 H49 0.9500 . ?
C49' C50' 1.432(13) . ?
C49' H49' 0.9500 . ?
C50 H50 0.9500 . ?
C50' H50' 0.9500 . ?
C51 Co2 2.508(4) 1_556 ?
C52 C53 1.407(10) . ?
C52 C57 1.423(10) . ?
C52' C53' 1.339(10) . ?
C52' C57' 1.419(10) . ?
C53 C54 1.361(10) . ?
C53 H53 0.9500 . ?
C53' C54' 1.401(11) . ?
C53' H53' 0.9500 . ?
C54 C55 1.413(10) . ?
C54 C65 1.484(9) . ?
C54' C55' 1.411(10) . ?
C54' C65' 1.487(10) . ?
C55 C56 1.415(10) . ?
C55 H55 0.9500 . ?
C55' C56' 1.377(10) . ?
C55' H55' 0.9500 . ?
C56 C57 1.384(11) . ?
C56 C58 1.465(10) . ?
C56' C57' 1.426(10) . ?
C56' C58' 1.482(10) . ?
C57 H57 0.9500 . ?
C57' H57' 0.9500 . ?
C58 C63 1.386(10) . ?
C58 C59 1.455(11) . ?
C58' C63' 1.392(10) . ?
C58' C59' 1.424(10) . ?
C59 C60 1.346(11) . ?
C59 C53 1.809(11) 2_656 ?
C59 C54 1.825(13) 2_656 ?
C59 H59 0.9500 . ?
C59' C60' 1.376(10) . ?
C59' H59' 0.9500 . ?
C60 C61 1.392(11) . ?
C60 H60 0.9500 . ?
C60' C61' 1.391(10) . ?
C60' H60' 0.9500 . ?
C61 C62 1.374(13) . ?
C61 C64 1.483(8) . ?
C61' C62' 1.381(12) . ?
C61' C64 1.631(8) . ?
C62 C63 1.367(13) . ?
C62 H62 0.9500 . ?
C62' C63' 1.374(12) . ?
C62' H62' 0.9500 . ?
C63 H63 0.9500 . ?
C63' H63' 0.9500 . ?
C64 Co1 2.486(4) 1_554 ?
C65 C70 1.400(10) . ?
C65 C66 1.424(10) . ?
C65' C66' 1.385(11) . ?
C65' C70' 1.407(10) . ?
C66 C67 1.404(15) . ?
C66 H66 0.9500 . ?
C66' C67' 1.399(15) . ?
C66' H66' 0.9500 . ?
C67 C68 1.291(13) . ?
C67 H67 0.9500 . ?
C67' C68 1.529(13) . ?
C67' H67' 0.9500 . ?
C68 C69' 1.357(11) . ?
C68 C69 1.483(11) . ?
C68 C72 1.497(5) . ?
C69 C70 1.404(12) . ?
C69 H69 0.9500 . ?
C69' C70' 1.374(12) . ?
C69' H69' 0.9500 . ?
C70 H70 0.9500 . ?
C70' H70' 0.9500 . ?
C74 H74 0.9500 . ?

loop_
_geom_torsion_atom_site_label_1
_geom_torsion_atom_site_label_2
_geom_torsion_atom_site_label_3
_geom_torsion_atom_site_label_4
_geom_torsion
_geom_torsion_site_symmetry_1
_geom_torsion_site_symmetry_2
_geom_torsion_site_symmetry_3
_geom_torsion_site_symmetry_4
_geom_torsion_publ_flag
C5 N1 C1 C2 0.6(6) . . . . ?
Co1 N1 C1 C2 177.0(3) . . . . ?
N1 C1 C2 C3 -1.5(7) . . . . ?
C1 C2 C3 C4 2.5(7) . . . . ?
C1 C2 C3 C6 -179.5(4) . . . . ?
C2 C3 C4 C5 -2.6(7) . . . . ?
C6 C3 C4 C5 179.3(4) . . . . ?
C1 N1 C5 C4 -0.7(7) . . . . ?
Co1 N1 C5 C4 -177.2(4) . . . . ?
C3 C4 C5 N1 1.7(8) . . . . ?
C2 C3 C6 C7 -35.2(6) . . . . ?
C4 C3 C6 C7 142.8(5) . . . . ?
C2 C3 C6 C11 144.5(5) . . . . ?
C4 C3 C6 C11 -37.5(6) . . . . ?
C11 C6 C7 F1A 179.6(6) . . . . ?
C3 C6 C7 F1A -0.7(8) . . . . ?
C11 C6 C7 C8 -0.6(6) . . . . ?
C3 C6 C7 C8 179.2(4) . . . . ?
F1A C7 C8 C9 -179.1(6) . . . . ?
C6 C7 C8 C9 1.0(6) . . . . ?
C6 C7 C8 F1B 173.3(10) . . . . ?
C7 C8 C9 C10 -1.3(6) . . . . ?
F1B C8 C9 C10 -172.7(11) . . . . ?
C7 C8 C9 C12 -179.0(4) . . . . ?
F1B C8 C9 C12 9.6(12) . . . . ?
C8 C9 C10 C11 1.3(7) . . . . ?
C12 C9 C10 C11 179.0(5) . . . . ?
C8 C9 C10 F1 -175.5(6) . . . . ?
C12 C9 C10 F1 2.2(8) . . . . ?
F1 C10 C11 C6 176.0(6) . . . . ?
C9 C10 C11 C6 -0.9(9) . . . . ?
C7 C6 C11 C10 0.5(7) . . . . ?
C3 C6 C11 C10 -179.2(5) . . . . ?
C8 C9 C12 C13 26.9(6) . . . . ?
C10 C9 C12 C13 -150.7(4) . . . . ?
C8 C9 C12 C16 -154.2(4) . . . . ?
C10 C9 C12 C16 28.2(7) . . . . ?
C16 C12 C13 C14 0.9(6) . . . . ?
C9 C12 C13 C14 179.9(4) . . . . ?
C15 N2 C14 C13 0.0(6) . . . . ?
Co1 N2 C14 C13 177.9(3) 1_655 . . . ?
C12 C13 C14 N2 0.1(6) . . . . ?
C14 N2 C15 C16 -1.3(6) . . . . ?
Co1 N2 C15 C16 -179.2(4) 1_655 . . . ?
N2 C15 C16 C12 2.4(8) . . . . ?
C13 C12 C16 C15 -2.1(7) . . . . ?
C9 C12 C16 C15 179.0(4) . . . . ?
C21 N4 C17 C18 -0.1(8) . . . . ?
Co2 N4 C17 C18 175.8(4) 1_455 . . . ?
N4 C17 C18 C19 1.2(9) . . . . ?
C17 C18 C19 C20 -1.5(7) . . . . ?
C17 C18 C19 C22 177.7(5) . . . . ?
C18 C19 C20 C21 0.9(7) . . . . ?
C22 C19 C20 C21 -178.3(4) . . . . ?
C17 N4 C21 C20 -0.5(7) . . . . ?
Co2 N4 C21 C20 -176.4(3) 1_455 . . . ?
C19 C20 C21 N4 0.1(7) . . . . ?
C18 C19 C22 C23 -32.9(7) . . . . ?
C20 C19 C22 C23 146.3(5) . . . . ?
C18 C19 C22 C27 144.2(5) . . . . ?
C20 C19 C22 C27 -36.6(6) . . . . ?
C27 C22 C23 C24 2.0(7) . . . . ?
C19 C22 C23 C24 179.2(4) . . . . ?
C22 C23 C24 C25 -0.7(8) . . . . ?
C22 C23 C24 F2 173.2(5) . . . . ?
C23 C24 C25 C26 -0.6(7) . . . . ?
F2 C24 C25 C26 -174.1(5) . . . . ?
C23 C24 C25 C28 179.6(4) . . . . ?
F2 C24 C25 C28 6.1(8) . . . . ?
C24 C25 C26 C27 0.5(6) . . . . ?
C28 C25 C26 C27 -179.7(4) . . . . ?
C24 C25 C26 F2B -164.4(16) . . . . ?
C28 C25 C26 F2B 15.3(17) . . . . ?
C25 C26 C27 F2A 179.1(6) . . . . ?
F2B C26 C27 C22 167.9(14) . . . . ?
C25 C26 C27 C22 0.9(7) . . . . ?
C23 C22 C27 C26 -2.1(6) . . . . ?
C19 C22 C27 C26 -179.3(4) . . . . ?
C23 C22 C27 F2A 179.8(7) . . . . ?
C19 C22 C27 F2A 2.5(8) . . . . ?
C24 C25 C28 C29 29.1(6) . . . . ?
C26 C25 C28 C29 -150.7(4) . . . . ?
C24 C25 C28 C74 -150.4(4) . . . . ?
C26 C25 C28 C74 29.9(6) . . . . ?
C74 C28 C29 C30 0.8(6) . . . . ?
C25 C28 C29 C30 -178.6(4) . . . . ?
C31 N3 C30 C29 -1.1(6) . . . . ?
Co2 N3 C30 C29 176.1(3) . . . . ?
C28 C29 C30 N3 0.0(7) . . . . ?
C30 N3 C31 C74 1.4(6) . . . . ?
Co2 N3 C31 C74 -175.8(3) . . . . ?
C71 C33 C34 C35 168.5(8) . . . . ?
C38 C33 C34 C35 12.8(15) . . . . ?
C38' C33 C34' C35' -13.9(13) . . . . ?
C71 C33 C34' C35' -169.6(7) . . . . ?
C33 C34 C35 C36 -7.7(17) . . . . ?
C33 C34' C35' C36' 8.1(13) . . . . ?
C34 C35 C36 C37 1.5(15) . . . . ?
C34 C35 C36 C39 -176.6(10) . . . . ?
C34' C35' C36' C37' -3.4(15) . . . . ?
C34' C35' C36' C39' 175.1(9) . . . . ?
C35 C36 C37 C38 -2.4(16) . . . . ?
C39 C36 C37 C38 175.6(11) . . . . ?
C35' C36' C37' C38' 3.7(17) . . . . ?
C39' C36' C37' C38' -174.8(11) . . . . ?
C36 C37 C38 C33 8.2(19) . . . . ?
C34 C33 C38 C37 -13.2(16) . . . . ?
C71 C33 C38 C37 -170.5(10) . . . . ?
C71 C33 C38' C37' 168.9(10) . . . . ?
C34' C33 C38' C37' 15.2(18) . . . . ?
C36' C37' C38' C33 -10(2) . . . . ?
C37 C36 C39 C40 158.9(10) . . . . ?
C35 C36 C39 C40 -23.1(14) . . . . ?
C37 C36 C39 C44 -23.0(14) . . . . ?
C35 C36 C39 C44 155.0(9) . . . . ?
C35' C36' C39' C40' 33.0(13) . . . . ?
C37' C36' C39' C40' -148.6(10) . . . . ?
C35' C36' C39' C44' -144.1(9) . . . . ?
C37' C36' C39' C44' 34.3(14) . . . . ?
C44 C39 C40 C41 -3.7(15) . . . . ?
C36 C39 C40 C41 174.5(9) . . . . ?
C44' C39' C40' C41' 0.6(13) . . . . ?
C36' C39' C40' C41' -176.5(8) . . . . ?
C39 C40 C41 C42 3.3(14) . . . . ?
C39 C40 C41 C45 -172.4(9) . . . . ?
C39' C40' C41' C42' -0.6(13) . . . . ?
C39' C40' C41' C45' 174.8(8) . . . . ?
C40 C41 C42 C43 -0.7(13) . . . . ?
C45 C41 C42 C43 175.0(8) . . . . ?
C40' C41' C42' C43' 0.8(12) . . . . ?
C45' C41' C42' C43' -174.6(8) . . . . ?
C41 C42 C43 O9 -177.2(7) . . . . ?
C41 C42 C43 C44 -1.4(13) . . . . ?
C52 O9 C43 C42 -90.5(9) . . . . ?
C52 O9 C43 C44 93.3(8) . . . . ?
C41' C42' C43' C44' -1.0(13) . . . . ?
C41' C42' C43' O9' 178.6(7) . . . . ?
C52' O9' C43' C42' 90.4(9) . . . . ?
C52' O9' C43' C44' -90.1(8) . . . . ?
C40 C39 C44 C43 1.5(12) . . . . ?
C36 C39 C44 C43 -176.8(8) . . . . ?
C42 C43 C44 C39 1.0(13) . . . . ?
O9 C43 C44 C39 177.1(7) . . . . ?
C42' C43' C44' C39' 0.9(13) . . . . ?
O9' C43' C44' C39' -178.6(7) . . . . ?
C40' C39' C44' C43' -0.7(12) . . . . ?
C36' C39' C44' C43' 176.5(8) . . . . ?
C42 C41 C45 C50 23.9(15) . . . . ?
C40 C41 C45 C50 -160.5(10) . . . . ?
C42 C41 C45 C46 -154.9(10) . . . . ?
C40 C41 C45 C46 20.7(15) . . . . ?
C40' C41' C45' C46' -38.7(12) . . . . ?
C42' C41' C45' C46' 136.5(9) . . . . ?
C40' C41' C45' C50' 140.5(9) . . . . ?
C42' C41' C45' C50' -44.2(12) . . . . ?
C50 C45 C46 C47 -4.5(19) . . . . ?
C41 C45 C46 C47 174.4(12) . . . . ?
C50' C45' C46' C47' -0.4(14) . . . . ?
C41' C45' C46' C47' 178.8(8) . . . . ?
C45 C46 C47 C48 7(2) . . . . ?
C45' C46' C47' C48' 1.3(14) . . . . ?
C46 C47 C48 C49 -9(2) . . . . ?
C46 C47 C48 C51 176.6(11) . . . . ?
C46' C47' C48' C49' -1.9(15) . . . . ?
C46' C47' C48' C51 -175.4(8) . . . . ?
C47 C48 C49 C50 8(2) . . . . ?
C51 C48 C49 C50 -177.6(10) . . . . ?
C47' C48' C49' C50' 1.6(16) . . . . ?
C51 C48' C49' C50' 175.7(9) . . . . ?
C46 C45 C50 C49 3.7(17) . . . . ?
C41 C45 C50 C49 -175.1(10) . . . . ?
C48 C49 C50 C45 -5.7(19) . . . . ?
C46' C45' C50' C49' 0.2(14) . . . . ?
C41' C45' C50' C49' -179.1(9) . . . . ?
C48' C49' C50' C45' -0.8(16) . . . . ?
Co2 O8 C51 O7 -0.6(4) 1_556 . . . ?
Co2 O8 C51 C48' -168.3(5) 1_556 . . . ?
Co2 O8 C51 C48 163.8(6) 1_556 . . . ?
Co2 O7 C51 O8 0.6(4) 1_556 . . . ?
Co2 O7 C51 C48' 167.1(6) 1_556 . . . ?
Co2 O7 C51 C48 -164.7(6) 1_556 . . . ?
C47' C48' C51 O8 4.1(12) . . . . ?
C49' C48' C51 O8 -169.7(8) . . . . ?
C47' C48' C51 O7 -163.3(8) . . . . ?
C49' C48' C51 O7 22.9(12) . . . . ?
C47' C48' C51 Co2 -55(3) . . . 1_556 ?
C49' C48' C51 Co2 131(2) . . . 1_556 ?
C49 C48 C51 O8 -164.7(10) . . . . ?
C47 C48 C51 O8 9.8(14) . . . . ?
C49 C48 C51 O7 0.5(14) . . . . ?
C47 C48 C51 O7 175.0(9) . . . . ?
C49 C48 C51 Co2 -72(2) . . . 1_556 ?
C47 C48 C51 Co2 102.9(19) . . . 1_556 ?
C43 O9 C52 C53 85.2(9) . . . . ?
C43 O9 C52 C57 -98.5(8) . . . . ?
C43' O9' C52' C53' -89.6(9) . . . . ?
C43' O9' C52' C57' 98.7(8) . . . . ?
O9 C52 C53 C54 177.6(7) . . . . ?
C57 C52 C53 C54 1.3(12) . . . . ?
O9' C52' C53' C54' -176.1(7) . . . . ?
C57' C52' C53' C54' -4.9(13) . . . . ?
C52 C53 C54 C55 0.4(12) . . . . ?
C52 C53 C54 C65 -175.6(7) . . . . ?
C52' C53' C54' C55' 2.1(12) . . . . ?
C52' C53' C54' C65' 177.6(8) . . . . ?
C53 C54 C55 C56 -2.7(12) . . . . ?
C65 C54 C55 C56 173.5(7) . . . . ?
C53' C54' C55' C56' 0.9(13) . . . . ?
C65' C54' C55' C56' -174.8(8) . . . . ?
C54 C55 C56 C57 3.1(12) . . . . ?
C54 C55 C56 C58 -177.4(7) . . . . ?
C54' C55' C56' C57' -1.0(13) . . . . ?
C54' C55' C56' C58' 176.0(8) . . . . ?
C55 C56 C57 C52 -1.3(12) . . . . ?
C58 C56 C57 C52 179.2(7) . . . . ?
O9 C52 C57 C56 -177.3(7) . . . . ?
C53 C52 C57 C56 -0.8(12) . . . . ?
C53' C52' C57' C56' 4.6(12) . . . . ?
O9' C52' C57' C56' 176.2(7) . . . . ?
C55' C56' C57' C52' -1.6(12) . . . . ?
C58' C56' C57' C52' -178.7(7) . . . . ?
C57 C56 C58 C63 33.6(13) . . . . ?
C55 C56 C58 C63 -145.9(9) . . . . ?
C57 C56 C58 C59 -144.2(8) . . . . ?
C55 C56 C58 C59 36.2(12) . . . . ?
C55' C56' C58' C63' 141.6(9) . . . . ?
C57' C56' C58' C63' -41.3(13) . . . . ?
C55' C56' C58' C59' -41.2(12) . . . . ?
C57' C56' C58' C59' 135.8(8) . . . . ?
C63 C58 C59 C60 0.2(14) . . . . ?
C56 C58 C59 C60 178.2(9) . . . . ?
C63 C58 C59 C53 -113.6(11) . . . 2_656 ?
C56 C58 C59 C53 64.4(13) . . . 2_656 ?
C63 C58 C59 C54 -107.2(8) . . . 2_656 ?
C56 C58 C59 C54 70.8(8) . . . 2_656 ?
C63' C58' C59' C60' -3.6(13) . . . . ?
C56' C58' C59' C60' 179.1(8) . . . . ?
C58 C59 C60 C61 -0.4(15) . . . . ?
C53 C59 C60 C61 144.5(10) 2_656 . . . ?
C54 C59 C60 C61 105.7(10) 2_656 . . . ?
C58' C59' C60' C61' 3.2(14) . . . . ?
C59 C60 C61 C62 -1.6(15) . . . . ?
C59 C60 C61 C64 170.7(9) . . . . ?
C59' C60' C61' C62' -3.8(14) . . . . ?
C59' C60' C61' C64 -174.4(8) . . . . ?
C60 C61 C62 C63 3.8(15) . . . . ?
C64 C61 C62 C63 -168.8(9) . . . . ?
C60' C61' C62' C63' 4.7(15) . . . . ?
C64 C61' C62' C63' 175.0(8) . . . . ?
C61 C62 C63 C58 -4.0(16) . . . . ?
C59 C58 C63 C62 1.9(14) . . . . ?
C56 C58 C63 C62 -176.0(9) . . . . ?
C61' C62' C63' C58' -5.2(15) . . . . ?
C59' C58' C63' C62' 4.6(14) . . . . ?
C56' C58' C63' C62' -178.3(9) . . . . ?
Co1 O3 C64 O4 -2.0(5) 1_554 . . . ?
Co1 O3 C64 C61 -164.3(6) 1_554 . . . ?
Co1 O3 C64 C61' 158.8(5) 1_554 . . . ?
Co1 O4 C64 O3 2.0(5) 1_554 . . . ?
Co1 O4 C64 C61 165.1(5) 1_554 . . . ?
Co1 O4 C64 C61' -158.7(5) 1_554 . . . ?
C62 C61 C64 O3 -20.3(11) . . . . ?
C60 C61 C64 O3 167.4(7) . . . . ?
C62 C61 C64 O4 176.1(7) . . . . ?
C60 C61 C64 O4 3.8(11) . . . . ?
C62 C61 C64 Co1 -112.8(16) . . . 1_554 ?
C60 C61 C64 Co1 74.9(19) . . . 1_554 ?
C62' C61' C64 O3 26.5(11) . . . . ?
C60' C61' C64 O3 -163.1(7) . . . . ?
C62' C61' C64 O4 -171.7(7) . . . . ?
C60' C61' C64 O4 -1.2(10) . . . . ?
C62' C61' C64 Co1 106.1(13) . . . 1_554 ?
C60' C61' C64 Co1 -83.4(13) . . . 1_554 ?
C53 C54 C65 C70 150.0(8) . . . . ?
C55 C54 C65 C70 -26.0(12) . . . . ?
C53 C54 C65 C66 -26.1(12) . . . . ?
C55 C54 C65 C66 158.0(8) . . . . ?
C53' C54' C65' C66' 26.9(13) . . . . ?
C55' C54' C65' C66' -157.6(9) . . . . ?
C53' C54' C65' C70' -148.5(8) . . . . ?
C55' C54' C65' C70' 26.9(12) . . . . ?
C70 C65 C66 C67 0.2(14) . . . . ?
C54 C65 C66 C67 176.4(9) . . . . ?
C70' C65' C66' C67' -0.1(15) . . . . ?
C54' C65' C66' C67' -175.7(10) . . . . ?
C65 C66 C67 C68 7.0(16) . . . . ?
C65' C66' C67' C68 -9.2(17) . . . . ?
C66 C67 C68 C69 -14.6(15) . . . . ?
C66 C67 C68 C72 -167.6(9) . . . . ?
C66' C67' C68 C69' 17.1(15) . . . . ?
C66' C67' C68 C72 168.6(9) . . . . ?
C67 C68 C69 C70 15.3(13) . . . . ?
C72 C68 C69 C70 169.9(7) . . . . ?
C72 C68 C69' C70' -167.4(8) . . . . ?
C67' C68 C69' C70' -16.8(14) . . . . ?
C66 C65 C70 C69 1.4(14) . . . . ?
C54 C65 C70 C69 -174.7(8) . . . . ?
C68 C69 C70 C65 -8.7(14) . . . . ?
C68 C69' C70' C65' 8.1(15) . . . . ?
C66' C65' C70' C69' 1.4(14) . . . . ?
C54' C65' C70' C69' 177.1(9) . . . . ?
Co1 O1 C71 O2 77.8(8) 1_564 . . . ?
Co1 O1 C71 C33 -105.0(7) 1_564 . . . ?
Co2 O2 C71 O1 -1.1(5) . . . . ?
Co2 O2 C71 C33 -178.4(3) . . . . ?
C38' C33 C71 O1 -159.0(9) . . . . ?
C34 C33 C71 O1 22.4(8) . . . . ?
C34' C33 C71 O1 -4.4(7) . . . . ?
C38 C33 C71 O1 177.7(7) . . . . ?
C38' C33 C71 O2 18.5(10) . . . . ?
C34 C33 C71 O2 -160.1(7) . . . . ?
C34' C33 C71 O2 173.0(5) . . . . ?
C38 C33 C71 O2 -4.8(8) . . . . ?
Co2 O5 C72 O6 -76.4(9) 1_546 . . . ?
Co2 O5 C72 C68 105.7(7) 1_546 . . . ?
Co1 O6 C72 O5 -0.7(5) . . . . ?
Co1 O6 C72 C68 177.3(3) . . . . ?
C67 C68 C72 O5 154.2(7) . . . . ?
C69' C68 C72 O5 -29.8(8) . . . . ?
C69 C68 C72 O5 0.2(7) . . . . ?
C67' C68 C72 O5 -179.5(7) . . . . ?
C67 C68 C72 O6 -23.9(8) . . . . ?
C69' C68 C72 O6 152.1(6) . . . . ?
C69 C68 C72 O6 -177.9(5) . . . . ?
C67' C68 C72 O6 2.4(8) . . . . ?
N3 C31 C74 C28 -0.6(6) . . . . ?
C29 C28 C74 C31 -0.5(6) . . . . ?
C25 C28 C74 C31 179.0(4) . . . . ?
